data_4309089
loop_
_publ_author_name
'Zhong-Hai Ni'
'Hui-Zhong Kou'
'Lei Zheng'
'Yi-Hua Zhao'
'Li-Fang Zhang'
'Ru-Ji Wang'
'Ai-Li Cui'
'Osamu Sato'

_publ_section_title
;
Assembly of Azido- or Cyano-Bridged Binuclear Complexes Containing the
Bulky [Mn(phen)2]2+ Building Block: Syntheses, Crystal Structures, and
Magnetic Properties
;
_journal_name_full 'Inorganic Chemistry'
_journal_page_first 4728
_journal_page_last 4736
_journal_paper_doi 10.1021/ic050181b
_journal_volume 44
_journal_year 2005
_chemical_formula_sum 'C44 H32 Cl Cr Mn N10 O4'
_chemical_formula_weight 907.19
_chemical_name_systematic
; 
 ? 
;
_space_group_IT_number 2
_symmetry_cell_setting triclinic
_symmetry_space_group_name_Hall '-P 1'
_symmetry_space_group_name_H-M 'P -1'
_atom_sites_solution_hydrogens geom
_atom_sites_solution_primary direct
_atom_sites_solution_secondary difmap
_audit_creation_method SHELXL-97
_cell_angle_alpha 114.15(3)
_cell_angle_beta 93.89(3)
_cell_angle_gamma 102.83(3)
_cell_formula_units_Z 2
_cell_length_a 11.822(2)
_cell_length_b 13.544(3)
_cell_length_c 15.676(3)
_cell_measurement_temperature 173(2)
_cell_volume 2197.3(10)
_computing_cell_refinement
;
Molecular Structure Corporation (1994)
MSC/AFC Diffractometer Control Software
MSC, 3200 Research Forest Drive, The
Woodlands, TX 77381, USA.
;
_computing_data_collection
;
Molecular Structure Corporation (1994)
MSC/AFC Diffractometer Control Software
MSC, 3200 Research Forest Drive, The
Woodlands, TX 77381, USA.
;
_computing_data_reduction
;
Sheldrick, G. M. (1997) SHELXS97, Program
for the Solution of Crystal Structure,
University of Gottingen, Germany.
;
_computing_molecular_graphics
;
Interactive Molecular Graphics XP, Virsion
4.2 for MSDOS (1990), Siemens Analytical
X-ray Instruments Inc., Madison, Wisconsin,
USA.
;
_computing_publication_material
;
Sheldrick, G. M. (1997) SHELXL97, Program
for the Solution of Crystal Structure,
University of Gottingen, Germany.
;
_computing_structure_refinement
;
Sheldrick, G. M. (1997) SHELXL97, Program
for the Solution of Crystal Structure,
University of Gottingen, Germany.
;
_computing_structure_solution
;
Sheldrick, G. M. (1997) SHELXS97, Program
for the Solution of Crystal Structure,
University of Gottingen, Germany.
;
_diffrn_ambient_temperature 173(2)
_diffrn_detector_area_resol_mean '100x100 microns'
_diffrn_measured_fraction_theta_full 0.985
_diffrn_measured_fraction_theta_max 0.985
_diffrn_measurement_device_type 'Rigaku R-AXIS RIPID IP'
_diffrn_measurement_method Oscillation
_diffrn_radiation_monochromator graphite
_diffrn_radiation_source 'fine-focus sealed tube'
_diffrn_radiation_type MoK\a
_diffrn_radiation_wavelength 0.71073
_diffrn_reflns_av_R_equivalents 0.0000
_diffrn_reflns_av_sigmaI/netI 0.1393
_diffrn_reflns_limit_h_max 14
_diffrn_reflns_limit_h_min 0
_diffrn_reflns_limit_k_max 15
_diffrn_reflns_limit_k_min -16
_diffrn_reflns_limit_l_max 18
_diffrn_reflns_limit_l_min -18
_diffrn_reflns_number 7612
_diffrn_reflns_theta_full 25.00
_diffrn_reflns_theta_max 25.00
_diffrn_reflns_theta_min 3.09
_exptl_absorpt_coefficient_mu 0.649
_exptl_absorpt_correction_T_max 1.498
_exptl_absorpt_correction_T_min 0.841
_exptl_absorpt_correction_type 'ABSCOR by T.Higashi'
_exptl_crystal_colour red
_exptl_crystal_density_diffrn 1.371
_exptl_crystal_density_method 'not measured'
_exptl_crystal_description block
_exptl_crystal_F_000 928
_exptl_crystal_size_max 0.3
_exptl_crystal_size_mid 0.2
_exptl_crystal_size_min 0.2
_refine_diff_density_max 0.849
_refine_diff_density_min -1.308
_refine_diff_density_rms 0.133
_refine_ls_extinction_method none
_refine_ls_goodness_of_fit_ref 1.089
_refine_ls_hydrogen_treatment mixed
_refine_ls_matrix_type full
_refine_ls_number_parameters 629
_refine_ls_number_reflns 7612
_refine_ls_number_restraints 0
_refine_ls_restrained_S_all 1.089
_refine_ls_R_factor_all 0.1749
_refine_ls_R_factor_gt 0.1226
_refine_ls_shift/su_max 5.468
_refine_ls_shift/su_mean 0.015
_refine_ls_structure_factor_coef Fsqd
_refine_ls_weighting_details 'calc w=1/[\s^2^(Fo^2^)+(0.0100P)^2^+20.0000P] where P=(Fo^2^+2Fc^2^)/3'
_refine_ls_weighting_scheme calc
_refine_ls_wR_factor_gt 0.2219
_refine_ls_wR_factor_ref 0.2386
_reflns_number_gt 4528
_reflns_number_total 7612
_reflns_threshold_expression >2sigma(I)
_cod_data_source_file ic050181bsi20050203_030331_2.cif
_cod_data_source_block 2
_cod_depositor_comments
;
The following automatic conversions were performed:
'_symmetry_cell_setting' value 'Triclinic' changed to 'triclinic'
according to '/home/saulius/struct/CIF-dictionaries/cif_core.dic'
dictionary named 'cif_core.dic' version 2.4.1 from 2010-06-29.

Automatic conversion script
Id: cif_fix_enum 1527 2010-12-29 10:47:43Z saulius 
;
_cod_original_cell_volume 2197.3(8)
_cod_database_code 4309089

loop_
_symmetry_equiv_pos_as_xyz
'x, y, z'
'-x, -y, -z'

loop_
_atom_site_label
_atom_site_type_symbol
_atom_site_fract_x
_atom_site_fract_y
_atom_site_fract_z
_atom_site_U_iso_or_equiv
_atom_site_adp_type
_atom_site_occupancy
_atom_site_symmetry_multiplicity
_atom_site_calc_flag
_atom_site_refinement_flags
_atom_site_disorder_assembly
_atom_site_disorder_group
Mn Mn 0.30064(12) 0.84331(11) 0.19527(10) 0.0350(4) Uani 1 1 d . . .
Cr Cr 0.32730(12) 1.20871(11) 0.12905(10) 0.0298(4) Uani 1 1 d . . .
N5 N 0.3794(6) 1.2934(5) 0.2676(5) 0.0311(16) Uani 1 1 d . . .
O2 O -0.0231(5) 1.1984(5) 0.1046(5) 0.0474(17) Uani 1 1 d . . .
N4 N 0.5025(6) 1.2033(5) 0.1395(5) 0.0310(16) Uani 1 1 d . . .
N6 N 0.1761(6) 1.2374(6) 0.1633(6) 0.0378(18) Uani 1 1 d . . .
N9 N 0.0987(7) 0.7726(6) 0.1705(6) 0.0387(19) Uani 1 1 d . . .
N3 N 0.2205(6) 1.1234(6) -0.0046(5) 0.0347(17) Uani 1 1 d . . .
N10 N 0.2447(7) 0.6916(6) 0.0489(6) 0.0407(19) Uani 1 1 d . . .
N8 N 0.3236(6) 0.7577(6) 0.2886(5) 0.0367(18) Uani 1 1 d . . .
C16 C 0.5606(8) 1.2600(7) 0.2300(7) 0.036(2) Uani 1 1 d . . .
C9 C 0.1823(8) 1.3025(7) 0.2626(7) 0.042(2) Uani 1 1 d . . .
C43 C 0.0492(8) 0.6988(7) 0.0790(8) 0.042(2) Uani 1 1 d . . .
N7 N 0.3097(7) 0.9715(6) 0.3489(6) 0.044(2) Uani 1 1 d . . .
C19 C 0.6806(8) 1.1609(7) 0.0906(7) 0.036(2) Uani 1 1 d . . .
H19A H 0.725(8) 1.123(7) 0.046(6) 0.043 Uiso 1 1 d . . .
C31 C 0.3372(8) 0.8198(7) 0.3842(7) 0.036(2) Uani 1 1 d . . .
C1 C 0.2931(8) 1.0550(7) 0.1406(6) 0.037(2) Uani 1 1 d . . .
C14 C 0.2914(8) 1.3341(7) 0.3198(7) 0.037(2) Uani 1 1 d . . .
N1 N 0.2822(7) 0.9753(6) 0.1510(6) 0.0411(19) Uani 1 1 d . . .
C7 C 0.1067(8) 1.1256(7) 0.0005(7) 0.035(2) Uani 1 1 d . . .
C36 C 0.0796(9) 0.5796(7) -0.0834(7) 0.041(2) Uani 1 1 d . . .
C8 C 0.0780(9) 1.1908(7) 0.0954(8) 0.043(2) Uani 1 1 d . . .
C20 C 0.5645(8) 1.1548(7) 0.0715(7) 0.035(2) Uani 1 1 d . . .
H20A H 0.525(8) 1.129(7) 0.012(7) 0.042 Uiso 1 1 d . . .
C35 C 0.1581(10) 0.5383(8) -0.1388(8) 0.051(3) Uani 1 1 d . . .
H35A H 0.1308 0.4878 -0.2024 0.062 Uiso 1 1 calc R . .
N2 N 0.4261(7) 1.4338(7) 0.0985(6) 0.050(2) Uani 1 1 d . . .
C2 C 0.3851(9) 1.3532(7) 0.1063(6) 0.039(2) Uani 1 1 d . . .
C33 C 0.3170(9) 0.6487(8) -0.0076(7) 0.041(2) Uani 1 1 d . . .
H33A H 0.396(9) 0.667(8) 0.017(7) 0.050 Uiso 1 1 d . . .
C44 C 0.1272(8) 0.6579(7) 0.0145(7) 0.042(2) Uani 1 1 d . . .
C34 C 0.2750(10) 0.5695(8) -0.1032(8) 0.050(3) Uani 1 1 d . . .
H34B H 0.3269 0.5390 -0.1414 0.061 Uiso 1 1 calc R . .
C29 C 0.3575(10) 0.6065(9) 0.3220(8) 0.054(3) Uani 1 1 d . . .
H29A H 0.3628 0.5329 0.2984 0.065 Uiso 1 1 calc R . .
C32 C 0.3273(8) 0.9358(8) 0.4155(7) 0.041(2) Uani 1 1 d . . .
C27 C 0.3596(9) 0.7801(8) 0.4514(8) 0.049(3) Uani 1 1 d . . .
C5 C 0.0457(10) 1.0081(8) -0.1658(8) 0.047(3) Uani 1 1 d . . .
H5A H -0.003(10) 0.974(9) -0.211(8) 0.057 Uiso 1 1 d . . .
C17 C 0.6797(8) 1.2670(8) 0.2554(7) 0.038(2) Uani 1 1 d . . .
H17A H 0.711(8) 1.308(7) 0.328(7) 0.045 Uiso 1 1 d . . .
C30 C 0.3352(9) 0.6520(8) 0.2586(8) 0.047(3) Uani 1 1 d . . .
H30A H 0.346(9) 0.615(8) 0.193(7) 0.056 Uiso 1 1 d . . .
C38 C -0.1189(10) 0.5823(7) -0.0522(9) 0.053(3) Uani 1 1 d . . .
H38A H -0.210(10) 0.549(8) -0.076(7) 0.063 Uiso 1 1 d . . .
C39 C -0.0734(9) 0.6573(7) 0.0461(8) 0.049(3) Uani 1 1 d . . .
C18 C 0.7397(8) 1.2176(7) 0.1835(7) 0.042(2) Uani 1 1 d . . .
H18A H 0.8190 1.2225 0.1977 0.050 Uiso 1 1 calc R . .
C6 C 0.0172(9) 1.0652(8) -0.0802(9) 0.046(3) Uani 1 1 d . . .
H6A H -0.050(9) 1.076(8) -0.067(7) 0.055 Uiso 1 1 d . . .
C42 C 0.0260(10) 0.8035(9) 0.2314(9) 0.054(3) Uani 1 1 d . . .
H42A H 0.063(9) 0.845(9) 0.300(8) 0.065 Uiso 1 1 d . . .
C24 C 0.3450(10) 1.0024(8) 0.5143(7) 0.052(3) Uani 1 1 d . . .
C15 C 0.4918(8) 1.3129(8) 0.3045(7) 0.042(2) Uani 1 1 d . . .
C13 C 0.3063(10) 1.3981(8) 0.4158(8) 0.047(3) Uani 1 1 d . . .
H13A H 0.378(9) 1.414(8) 0.453(7) 0.056 Uiso 1 1 d . . .
O1 O 0.5406(8) 1.3644(8) 0.3886(6) 0.084(3) Uani 1 1 d . . .
C3 C 0.2483(9) 1.0695(8) -0.0896(7) 0.040(2) Uani 1 1 d . . .
H3A H 0.323(9) 1.074(8) -0.075(7) 0.048 Uiso 1 1 d . . .
C37 C -0.0462(9) 0.5455(8) -0.1115(9) 0.052(3) Uani 1 1 d . . .
H37A H -0.0785 0.4953 -0.1744 0.063 Uiso 1 1 calc R . .
C41 C -0.0969(10) 0.7643(10) 0.2050(11) 0.060(3) Uani 1 1 d . . .
H41A H -0.161(10) 0.771(9) 0.248(8) 0.072 Uiso 1 1 d . . .
C4 C 0.1623(9) 1.0098(8) -0.1718(8) 0.046(3) Uani 1 1 d . . .
H4A H 0.199(9) 0.976(8) -0.224(7) 0.055 Uiso 1 1 d . . .
C40 C -0.1452(11) 0.6942(9) 0.1108(11) 0.058(3) Uani 1 1 d . . .
H40A H -0.222(10) 0.663(9) 0.089(8) 0.070 Uiso 1 1 d . . .
C10 C 0.0891(10) 1.3433(8) 0.3031(9) 0.059(3) Uani 1 1 d . . .
H10A H 0.0168 1.3258 0.2654 0.071 Uiso 1 1 calc R . .
C22 C 0.3153(13) 1.1510(9) 0.4746(9) 0.064(4) Uani 1 1 d . . .
H22A H 0.311(11) 1.212(10) 0.485(9) 0.077 Uiso 1 1 d . . .
C21 C 0.2998(11) 1.0777(8) 0.3781(9) 0.061(3) Uani 1 1 d . . .
H21A H 0.325(9) 1.117(9) 0.332(8) 0.073 Uiso 1 1 d . . .
C28 C 0.3713(11) 0.6675(9) 0.4151(9) 0.060(3) Uani 1 1 d . . .
H28A H 0.408(10) 0.653(9) 0.465(8) 0.073 Uiso 1 1 d . . .
C23 C 0.3353(12) 1.1155(10) 0.5406(9) 0.062(3) Uani 1 1 d . . .
H23A H 0.339(11) 1.150(10) 0.598(8) 0.075 Uiso 1 1 d . . .
C25 C 0.3653(11) 0.9596(10) 0.5791(8) 0.060(3) Uani 1 1 d . . .
H25A H 0.367(10) 0.989(9) 0.638(8) 0.072 Uiso 1 1 d . . .
C12 C 0.2163(12) 1.4352(10) 0.4561(9) 0.066(4) Uani 1 1 d . . .
H12A H 0.217(10) 1.472(10) 0.519(9) 0.079 Uiso 1 1 d . . .
C26 C 0.3775(10) 0.8531(10) 0.5512(8) 0.057(3) Uani 1 1 d . . .
C11 C 0.1072(13) 1.4084(11) 0.3979(11) 0.081(5) Uani 1 1 d . . .
H11A H 0.048(12) 1.414(11) 0.423(10) 0.097 Uiso 1 1 d . . .
O1W O 0.5949(7) 1.6623(7) 0.1911(7) 0.088(3) Uani 1 1 d . . .
O2W O 0.3091(19) 1.3983(17) 0.6605(13) 0.089(6) Uani 0.50 1 d P . .
O3W O -0.003(3) 1.230(5) 0.535(4) 0.36(4) Uani 0.50 1 d P . .
Cl Cl 0.5072(2) 0.8699(2) 0.17937(19) 0.0546(7) Uiso 1 1 d . . .
H300 H 0.078(11) 1.212(10) 0.572(9) 0.00(3) Uiso 0.50 1 d P . .
H26A H 0.390(7) 0.822(7) 0.614(6) 0.04(2) Uiso 1 1 d . . .
H200 H 0.279(12) 1.350(12) 0.685(10) 0.00(4) Uiso 0.50 1 d P . .

loop_
_atom_site_aniso_label
_atom_site_aniso_U_11
_atom_site_aniso_U_22
_atom_site_aniso_U_33
_atom_site_aniso_U_23
_atom_site_aniso_U_13
_atom_site_aniso_U_12
Mn 0.0409(8) 0.0217(7) 0.0438(8) 0.0156(6) 0.0058(7) 0.0091(6)
Cr 0.0307(8) 0.0199(7) 0.0405(8) 0.0143(6) 0.0062(6) 0.0079(6)
N5 0.040(4) 0.023(4) 0.034(4) 0.014(3) 0.008(3) 0.011(3)
O2 0.033(4) 0.038(4) 0.079(5) 0.029(4) 0.015(3) 0.016(3)
N4 0.036(4) 0.021(3) 0.038(4) 0.014(3) 0.003(4) 0.012(3)
N6 0.031(4) 0.025(4) 0.056(5) 0.016(4) 0.010(4) 0.008(3)
N9 0.039(4) 0.029(4) 0.059(5) 0.028(4) 0.009(4) 0.015(4)
N3 0.036(4) 0.024(4) 0.050(5) 0.022(4) 0.006(4) 0.010(3)
N10 0.047(5) 0.018(4) 0.057(5) 0.017(3) 0.011(4) 0.007(3)
N8 0.039(4) 0.028(4) 0.042(5) 0.014(3) 0.002(4) 0.010(3)
C16 0.031(5) 0.030(5) 0.048(6) 0.019(4) 0.005(4) 0.009(4)
C9 0.041(6) 0.027(5) 0.064(7) 0.020(5) 0.025(5) 0.015(4)
C43 0.042(6) 0.020(4) 0.070(7) 0.029(5) 0.004(5) 0.004(4)
N7 0.059(5) 0.030(4) 0.046(5) 0.016(4) 0.019(4) 0.014(4)
C19 0.033(5) 0.032(5) 0.048(6) 0.018(4) 0.011(5) 0.015(4)
C31 0.035(5) 0.028(5) 0.044(6) 0.018(4) 0.007(4) 0.002(4)
C1 0.031(5) 0.027(5) 0.042(5) 0.013(4) -0.017(4) -0.004(4)
C14 0.052(6) 0.019(4) 0.047(6) 0.017(4) 0.029(5) 0.011(4)
N1 0.044(5) 0.023(4) 0.050(5) 0.016(4) -0.008(4) 0.000(3)
C7 0.038(5) 0.028(5) 0.050(6) 0.024(4) 0.008(5) 0.014(4)
C36 0.050(6) 0.021(4) 0.053(6) 0.022(4) -0.006(5) 0.005(4)
C8 0.043(6) 0.021(4) 0.077(7) 0.032(5) 0.023(5) 0.009(4)
C20 0.041(6) 0.024(4) 0.040(5) 0.014(4) 0.012(5) 0.009(4)
C35 0.067(8) 0.024(5) 0.058(7) 0.017(5) 0.003(6) 0.006(5)
N2 0.054(5) 0.039(5) 0.070(6) 0.031(4) 0.024(5) 0.022(4)
C2 0.051(6) 0.027(5) 0.040(5) 0.017(4) 0.001(5) 0.010(4)
C33 0.042(6) 0.032(5) 0.057(7) 0.024(5) 0.008(5) 0.011(5)
C44 0.039(6) 0.019(4) 0.063(7) 0.021(4) -0.008(5) -0.004(4)
C34 0.064(7) 0.030(5) 0.056(7) 0.017(5) 0.009(6) 0.014(5)
C29 0.068(7) 0.037(6) 0.056(7) 0.025(5) -0.005(6) 0.007(5)
C32 0.038(5) 0.038(5) 0.044(6) 0.016(4) 0.011(5) 0.004(4)
C27 0.046(6) 0.043(6) 0.058(7) 0.027(5) 0.008(5) 0.003(5)
C5 0.053(7) 0.031(5) 0.057(7) 0.025(5) -0.004(6) 0.001(5)
C17 0.027(5) 0.037(5) 0.040(5) 0.012(4) -0.008(4) 0.005(4)
C30 0.057(7) 0.026(5) 0.056(7) 0.021(5) 0.005(6) 0.006(5)
C38 0.044(6) 0.018(5) 0.080(8) 0.018(5) -0.023(6) -0.003(4)
C39 0.040(6) 0.019(5) 0.094(8) 0.028(5) 0.005(6) 0.014(4)
C18 0.033(5) 0.037(5) 0.061(7) 0.026(5) 0.004(5) 0.012(4)
C6 0.032(5) 0.026(5) 0.090(9) 0.036(6) 0.004(6) 0.007(4)
C42 0.063(8) 0.037(6) 0.082(8) 0.041(6) 0.027(7) 0.018(5)
C24 0.066(7) 0.038(6) 0.044(6) 0.012(5) 0.025(6) 0.010(5)
C15 0.038(6) 0.046(6) 0.029(5) 0.008(4) -0.004(4) 0.008(4)
C13 0.057(7) 0.038(6) 0.052(7) 0.018(5) 0.026(6) 0.023(5)
O1 0.078(6) 0.107(7) 0.049(5) 0.005(5) 0.003(5) 0.050(5)
C3 0.040(6) 0.036(5) 0.052(6) 0.025(5) 0.010(5) 0.013(5)
C37 0.053(7) 0.021(5) 0.076(8) 0.024(5) -0.012(6) 0.000(5)
C41 0.052(7) 0.044(6) 0.112(11) 0.053(7) 0.033(7) 0.024(6)
C4 0.048(6) 0.031(5) 0.057(7) 0.024(5) -0.006(5) 0.002(5)
C40 0.052(7) 0.026(5) 0.111(11) 0.042(7) 0.019(8) 0.013(5)
C10 0.054(7) 0.037(6) 0.079(8) 0.014(6) 0.034(6) 0.013(5)
C22 0.098(10) 0.030(6) 0.063(8) 0.016(6) 0.015(7) 0.022(6)
C21 0.083(8) 0.021(5) 0.078(8) 0.019(5) 0.020(7) 0.017(5)
C28 0.073(8) 0.049(7) 0.071(8) 0.042(6) -0.003(7) 0.013(6)
C23 0.077(9) 0.051(7) 0.055(7) 0.014(6) 0.027(7) 0.023(6)
C25 0.075(8) 0.053(7) 0.036(6) 0.010(5) 0.016(6) 0.004(6)
C12 0.072(9) 0.046(7) 0.059(8) 0.005(6) 0.031(7) 0.008(6)
C26 0.060(7) 0.063(7) 0.042(6) 0.027(6) 0.003(6) -0.002(6)
C11 0.063(9) 0.052(7) 0.108(12) 0.007(7) 0.052(9) 0.021(7)
O1W 0.066(6) 0.069(6) 0.131(8) 0.039(6) 0.019(6) 0.029(5)
O2W 0.119(17) 0.081(14) 0.059(11) 0.004(10) 0.004(11) 0.064(13)
O3W 0.14(3) 0.70(10) 0.50(8) 0.55(9) 0.04(4) 0.02(4)

loop_
_atom_type_symbol
_atom_type_description
_atom_type_scat_dispersion_real
_atom_type_scat_dispersion_imag
_atom_type_scat_source
C C 0.0033 0.0016 'International Tables Vol C Tables 4.2.6.8 and 6.1.1.4'
H H 0.0000 0.0000 'International Tables Vol C Tables 4.2.6.8 and 6.1.1.4'
N N 0.0061 0.0033 'International Tables Vol C Tables 4.2.6.8 and 6.1.1.4'
O O 0.0106 0.0060 'International Tables Vol C Tables 4.2.6.8 and 6.1.1.4'
Cl Cl 0.1484 0.1585 'International Tables Vol C Tables 4.2.6.8 and 6.1.1.4'
Cr Cr 0.3209 0.6236 'International Tables Vol C Tables 4.2.6.8 and 6.1.1.4'
Mn Mn 0.3368 0.7283 'International Tables Vol C Tables 4.2.6.8 and 6.1.1.4'

loop_
_geom_angle_atom_site_label_1
_geom_angle_atom_site_label_2
_geom_angle_atom_site_label_3
_geom_angle
_geom_angle_site_symmetry_1
_geom_angle_site_symmetry_3
_geom_angle_publ_flag
N1 Mn N8 160.5(3) . . ?
N1 Mn N10 98.4(3) . . ?
N8 Mn N10 100.7(3) . . ?
N1 Mn N7 87.5(3) . . ?
N8 Mn N7 73.0(3) . . ?
N10 Mn N7 164.6(3) . . ?
N1 Mn N9 91.4(3) . . ?
N8 Mn N9 90.3(3) . . ?
N10 Mn N9 72.5(3) . . ?
N7 Mn N9 93.2(3) . . ?
N1 Mn Cl 92.9(2) . . ?
N8 Mn Cl 90.9(2) . . ?
N10 Mn Cl 91.2(2) . . ?
N7 Mn Cl 102.8(2) . . ?
N9 Mn Cl 163.6(2) . . ?
N5 Cr N6 81.8(3) . . ?
N5 Cr N3 161.7(3) . . ?
N6 Cr N3 80.0(3) . . ?
N5 Cr N4 80.1(3) . . ?
N6 Cr N4 161.8(3) . . ?
N3 Cr N4 118.0(3) . . ?
N5 Cr C2 92.9(3) . . ?
N6 Cr C2 95.2(3) . . ?
N3 Cr C2 91.0(3) . . ?
N4 Cr C2 87.1(3) . . ?
N5 Cr C1 90.5(3) . . ?
N6 Cr C1 94.3(3) . . ?
N3 Cr C1 88.6(3) . . ?
N4 Cr C1 84.5(3) . . ?
C2 Cr C1 170.3(4) . . ?
C15 N5 C14 125.6(8) . . ?
C15 N5 Cr 119.1(6) . . ?
C14 N5 Cr 115.2(6) . . ?
C16 N4 C20 117.4(8) . . ?
C16 N4 Cr 111.7(6) . . ?
C20 N4 Cr 130.9(6) . . ?
C8 N6 C9 126.3(8) . . ?
C8 N6 Cr 119.8(6) . . ?
C9 N6 Cr 113.8(6) . . ?
C42 N9 C43 117.3(9) . . ?
C42 N9 Mn 128.1(7) . . ?
C43 N9 Mn 114.2(6) . . ?
C3 N3 C7 118.7(8) . . ?
C3 N3 Cr 129.7(6) . . ?
C7 N3 Cr 111.6(6) . . ?
C33 N10 C44 119.4(9) . . ?
C33 N10 Mn 125.6(7) . . ?
C44 N10 Mn 114.1(6) . . ?
C30 N8 C31 116.7(8) . . ?
C30 N8 Mn 125.4(7) . . ?
C31 N8 Mn 117.6(6) . . ?
N4 C16 C17 122.4(8) . . ?
N4 C16 C15 117.1(8) . . ?
C17 C16 C15 120.5(8) . . ?
C14 C9 C10 119.6(10) . . ?
C14 C9 N6 116.0(8) . . ?
C10 C9 N6 124.2(10) . . ?
N9 C43 C39 123.3(10) . . ?
N9 C43 C44 117.6(8) . . ?
C39 C43 C44 119.0(9) . . ?
C32 N7 C21 117.7(9) . . ?
C32 N7 Mn 115.4(6) . . ?
C21 N7 Mn 126.9(8) . . ?
C20 C19 C18 119.2(9) . . ?
C20 C19 H19A 125(6) . . ?
C18 C19 H19A 115(6) . . ?
N8 C31 C27 124.1(8) . . ?
N8 C31 C32 115.9(8) . . ?
C27 C31 C32 120.0(9) . . ?
N1 C1 Cr 175.2(7) . . ?
C13 C14 C9 120.2(9) . . ?
C13 C14 N5 126.6(9) . . ?
C9 C14 N5 113.2(8) . . ?
C1 N1 Mn 166.4(7) . . ?
N3 C7 C6 121.4(9) . . ?
N3 C7 C8 118.1(8) . . ?
C6 C7 C8 120.5(9) . . ?
C35 C36 C37 126.0(10) . . ?
C35 C36 C44 116.8(9) . . ?
C37 C36 C44 117.1(10) . . ?
O2 C8 N6 128.3(10) . . ?
O2 C8 C7 121.4(10) . . ?
N6 C8 C7 110.3(8) . . ?
N4 C20 C19 123.4(9) . . ?
N4 C20 H20A 114(6) . . ?
C19 C20 H20A 122(6) . . ?
C34 C35 C36 121.5(10) . . ?
C34 C35 H35A 119.3 . . ?
C36 C35 H35A 119.3 . . ?
N2 C2 Cr 174.0(9) . . ?
N10 C33 C34 121.6(10) . . ?
N10 C33 H33A 120(6) . . ?
C34 C33 H33A 119(6) . . ?
N10 C44 C43 118.5(9) . . ?
N10 C44 C36 121.5(9) . . ?
C43 C44 C36 120.0(9) . . ?
C35 C34 C33 119.3(10) . . ?
C35 C34 H34B 120.4 . . ?
C33 C34 H34B 120.4 . . ?
C28 C29 C30 120.8(10) . . ?
C28 C29 H29A 119.6 . . ?
C30 C29 H29A 119.6 . . ?
N7 C32 C24 125.3(9) . . ?
N7 C32 C31 118.0(8) . . ?
C24 C32 C31 116.6(9) . . ?
C31 C27 C26 120.4(10) . . ?
C31 C27 C28 116.5(10) . . ?
C26 C27 C28 123.0(10) . . ?
C6 C5 C4 119.3(10) . . ?
C6 C5 H5A 120(8) . . ?
C4 C5 H5A 120(8) . . ?
C18 C17 C16 118.1(9) . . ?
C18 C17 H17A 128(5) . . ?
C16 C17 H17A 114(5) . . ?
N8 C30 C29 122.3(10) . . ?
N8 C30 H30A 117(6) . . ?
C29 C30 H30A 120(6) . . ?
C37 C38 C39 120.4(10) . . ?
C37 C38 H38A 119(6) . . ?
C39 C38 H38A 120(6) . . ?
C40 C39 C43 117.4(11) . . ?
C40 C39 C38 122.6(10) . . ?
C43 C39 C38 120.0(10) . . ?
C19 C18 C17 119.4(9) . . ?
C19 C18 H18A 120.3 . . ?
C17 C18 H18A 120.3 . . ?
C5 C6 C7 119.4(10) . . ?
C5 C6 H6A 129(7) . . ?
C7 C6 H6A 111(7) . . ?
N9 C42 C41 123.0(12) . . ?
N9 C42 H42A 116(6) . . ?
C41 C42 H42A 120(6) . . ?
C25 C24 C32 121.8(10) . . ?
C25 C24 C23 124.1(10) . . ?
C32 C24 C23 114.1(10) . . ?
O1 C15 N5 128.5(9) . . ?
O1 C15 C16 119.5(9) . . ?
N5 C15 C16 112.0(8) . . ?
C12 C13 C14 120.6(11) . . ?
C12 C13 H13A 121(7) . . ?
C14 C13 H13A 118(7) . . ?
N3 C3 C4 121.6(10) . . ?
N3 C3 H3A 103(7) . . ?
C4 C3 H3A 134(7) . . ?
C38 C37 C36 123.3(10) . . ?
C38 C37 H37A 118.4 . . ?
C36 C37 H37A 118.4 . . ?
C40 C41 C42 118.8(12) . . ?
C40 C41 H41A 111(6) . . ?
C42 C41 H41A 129(6) . . ?
C5 C4 C3 119.4(11) . . ?
C5 C4 H4A 132(6) . . ?
C3 C4 H4A 109(6) . . ?
C39 C40 C41 120.1(11) . . ?
C39 C40 H40A 116(8) . . ?
C41 C40 H40A 124(8) . . ?
C11 C10 C9 118.8(12) . . ?
C11 C10 H10A 120.6 . . ?
C9 C10 H10A 120.6 . . ?
C23 C22 C21 120.1(11) . . ?
C23 C22 H22A 125(9) . . ?
C21 C22 H22A 115(9) . . ?
N7 C21 C22 121.7(11) . . ?
N7 C21 H21A 116(6) . . ?
C22 C21 H21A 115(6) . . ?
C29 C28 C27 119.6(10) . . ?
C29 C28 H28A 127(7) . . ?
C27 C28 H28A 112(7) . . ?
C22 C23 C24 121.0(11) . . ?
C22 C23 H23A 127(9) . . ?
C24 C23 H23A 112(9) . . ?
C26 C25 C24 122.2(10) . . ?
C26 C25 H25A 108(8) . . ?
C24 C25 H25A 129(8) . . ?
C13 C12 C11 119.5(11) . . ?
C13 C12 H12A 126(8) . . ?
C11 C12 H12A 114(8) . . ?
C25 C26 C27 118.8(11) . . ?
C25 C26 H26A 117(4) . . ?
C27 C26 H26A 124(4) . . ?
C10 C11 C12 121.2(11) . . ?
C10 C11 H11A 117(10) . . ?
C12 C11 H11A 119(10) . . ?

loop_
_geom_bond_atom_site_label_1
_geom_bond_atom_site_label_2
_geom_bond_distance
_geom_bond_site_symmetry_2
_geom_bond_publ_flag
Mn N1 2.211(8) . ?
Mn N8 2.243(7) . ?
Mn N10 2.293(8) . ?
Mn N7 2.300(8) . ?
Mn N9 2.306(8) . ?
Mn Cl 2.434(3) . ?
Cr N5 1.969(7) . ?
Cr N6 1.975(7) . ?
Cr N3 2.080(8) . ?
Cr N4 2.086(7) . ?
Cr C2 2.105(9) . ?
Cr C1 2.116(9) . ?
N5 C15 1.336(11) . ?
N5 C14 1.434(11) . ?
O2 C8 1.234(11) . ?
N4 C16 1.347(11) . ?
N4 C20 1.361(11) . ?
N6 C8 1.355(12) . ?
N6 C9 1.429(12) . ?
N9 C42 1.330(13) . ?
N9 C43 1.362(12) . ?
N3 C3 1.337(12) . ?
N3 C7 1.360(11) . ?
N10 C33 1.324(12) . ?
N10 C44 1.358(12) . ?
N8 C30 1.354(11) . ?
N8 C31 1.362(11) . ?
C16 C17 1.409(12) . ?
C16 C15 1.498(13) . ?
C9 C14 1.391(14) . ?
C9 C10 1.414(13) . ?
C43 C39 1.408(13) . ?
C43 C44 1.440(14) . ?
N7 C32 1.338(12) . ?
N7 C21 1.355(12) . ?
C19 C20 1.362(13) . ?
C19 C18 1.381(13) . ?
C19 H19A 0.95(9) . ?
C31 C27 1.399(13) . ?
C31 C32 1.477(12) . ?
C1 N1 1.137(10) . ?
C14 C13 1.370(13) . ?
C7 C6 1.406(14) . ?
C7 C8 1.496(13) . ?
C36 C35 1.368(14) . ?
C36 C37 1.435(14) . ?
C36 C44 1.443(13) . ?
C20 H20A 0.90(9) . ?
C35 C34 1.358(14) . ?
C35 H35A 0.9300 . ?
N2 C2 1.151(11) . ?
C33 C34 1.410(14) . ?
C33 H33A 0.92(10) . ?
C34 H34B 0.9300 . ?
C29 C28 1.327(15) . ?
C29 C30 1.405(14) . ?
C29 H29A 0.9300 . ?
C32 C24 1.409(13) . ?
C27 C26 1.438(14) . ?
C27 C28 1.437(15) . ?
C5 C6 1.356(16) . ?
C5 C4 1.384(15) . ?
C5 H5A 0.78(10) . ?
C17 C18 1.387(13) . ?
C17 H17A 1.04(9) . ?
C30 H30A 0.97(10) . ?
C38 C37 1.331(15) . ?
C38 C39 1.435(15) . ?
C38 H38A 1.05(10) . ?
C39 C40 1.375(16) . ?
C18 H18A 0.9300 . ?
C6 H6A 0.87(10) . ?
C42 C41 1.399(16) . ?
C42 H42A 1.00(11) . ?
C24 C25 1.392(16) . ?
C24 C23 1.448(15) . ?
C15 O1 1.233(11) . ?
C13 C12 1.361(15) . ?
C13 H13A 0.92(10) . ?
C3 C4 1.398(14) . ?
C3 H3A 0.88(10) . ?
C37 H37A 0.9300 . ?
C41 C40 1.380(17) . ?
C41 H41A 1.04(11) . ?
C4 H4A 0.95(10) . ?
C40 H40A 0.89(11) . ?
C10 C11 1.353(17) . ?
C10 H10A 0.9300 . ?
C22 C23 1.335(17) . ?
C22 C21 1.400(16) . ?
C22 H22A 0.79(12) . ?
C21 H21A 1.08(11) . ?
C28 H28A 0.98(12) . ?
C23 H23A 0.82(11) . ?
C25 C26 1.371(16) . ?
C25 H25A 0.85(11) . ?
C12 C11 1.41(2) . ?
C12 H12A 0.91(12) . ?
C26 H26A 1.23(8) . ?
C11 H11A 0.83(14) . ?
O2W H200 0.90(12) . ?
O3W H300 1.21(12) . ?
